data_7710638
loop_
_publ_author_name
'Helmer, Joschua'
'Droste, J\"orn'
'Hansen, Michael Ryan'
'Hepp, Alexander'
'Lips, Felicitas'

_publ_section_title
;
 Unsaturated amido-substituted six-vertex mixed silicon germanium clusters
;
_journal_name_full 'Dalton Transactions'
_journal_paper_doi 10.1039/D2DT01746F
_journal_year 2022
_chemical_formula_sum 'C60 H104 Ge2.28 N4 Si7.72'
_chemical_formula_weight 1263.60
_space_group_crystal_system tetragonal
_space_group_IT_number 114
_space_group_name_Hall 'P -4 2n'
_space_group_name_H-M_alt 'P -4 21 c'
_atom_sites_solution_hydrogens geom
_audit_creation_method SHELXL-2014/7
_audit_update_record
;
2021-06-29 deposited with the CCDC.	2022-06-15 downloaded from the CCDC.
;
_cell_angle_alpha 90
_cell_angle_beta 90
_cell_angle_gamma 90
_cell_formula_units_Z 4
_cell_length_a 16.3651(5)
_cell_length_b 16.3651(5)
_cell_length_c 27.0314(9)
_cell_measurement_reflns_used 9900
_cell_measurement_temperature 100(2)
_cell_measurement_theta_max 27.16
_cell_measurement_theta_min 2.32
_cell_volume 7239.5(4)
_computing_cell_refinement 'Bruker SAINT'
_computing_data_collection 'Bruker APEX2'
_computing_data_reduction 'Bruker SAINT'
_computing_molecular_graphics 'Bruker SHELXTL'
_computing_publication_material 'Bruker SHELXTL'
_computing_structure_refinement 'SHELXL-2014/7 (Sheldrick, 2014)'
_computing_structure_solution 'SHELXS-97 (Sheldrick 2008)'
_diffrn_ambient_temperature 100(2)
_diffrn_measured_fraction_theta_full 0.999
_diffrn_measured_fraction_theta_max 0.998
_diffrn_measurement_device_type 'Bruker APEX-II CCD'
_diffrn_measurement_method '\f and \w scans'
_diffrn_radiation_type MoK\a
_diffrn_radiation_wavelength 0.71073
_diffrn_reflns_av_R_equivalents 0.0372
_diffrn_reflns_av_unetI/netI 0.0213
_diffrn_reflns_Laue_measured_fraction_full 0.999
_diffrn_reflns_Laue_measured_fraction_max 0.998
_diffrn_reflns_limit_h_max 21
_diffrn_reflns_limit_h_min -20
_diffrn_reflns_limit_k_max 20
_diffrn_reflns_limit_k_min -21
_diffrn_reflns_limit_l_max 34
_diffrn_reflns_limit_l_min -34
_diffrn_reflns_number 91036
_diffrn_reflns_point_group_measured_fraction_full 0.999
_diffrn_reflns_point_group_measured_fraction_max 0.999
_diffrn_reflns_theta_full 25.242
_diffrn_reflns_theta_max 27.169
_diffrn_reflns_theta_min 2.317
_exptl_absorpt_coefficient_mu 1.106
_exptl_absorpt_correction_T_max 0.7455
_exptl_absorpt_correction_T_min 0.5839
_exptl_absorpt_correction_type multi-scan
_exptl_absorpt_process_details SADABS
_exptl_crystal_colour yellow
_exptl_crystal_density_diffrn 1.159
_exptl_crystal_description rod
_exptl_crystal_F_000 2692
_exptl_crystal_size_max 0.584
_exptl_crystal_size_mid 0.289
_exptl_crystal_size_min 0.176
_exptl_transmission_factor_min 2.32
_refine_diff_density_max 0.179
_refine_diff_density_min -0.396
_refine_diff_density_rms 0.038
_refine_ls_abs_structure_details
;
 Refined as an inversion twin.
;
_refine_ls_abs_structure_Flack 0.021(7)
_refine_ls_extinction_method none
_refine_ls_goodness_of_fit_ref 1.080
_refine_ls_hydrogen_treatment constr
_refine_ls_matrix_type full
_refine_ls_number_parameters 339
_refine_ls_number_reflns 8000
_refine_ls_number_restraints 0
_refine_ls_restrained_S_all 1.080
_refine_ls_R_factor_all 0.0182
_refine_ls_R_factor_gt 0.0175
_refine_ls_shift/su_max 0.000
_refine_ls_shift/su_mean 0.000
_refine_ls_structure_factor_coef Fsqd
_refine_ls_weighting_details 'w=1/[\s^2^(Fo^2^)+(0.0276P)^2^+0.9569P] where P=(Fo^2^+2Fc^2^)/3'
_refine_ls_weighting_scheme calc
_refine_ls_wR_factor_gt 0.0490
_refine_ls_wR_factor_ref 0.0493
_reflns_Friedel_coverage 0.832
_reflns_Friedel_fraction_full 1.000
_reflns_Friedel_fraction_max 0.999
_reflns_number_gt 7813
_reflns_number_total 8000
_reflns_threshold_expression 'I > 2\s(I)'
_cod_data_source_file d2dt01746f2.cif
_cod_data_source_block fl180217sq
_cod_original_cell_volume 7239.5(5)
_cod_database_code 7710638
_shelx_shelxl_version_number 2014/7
_shelx_space_group_comment
;
The symmetry employed for this shelxl refinement is uniquely defined
by the following loop, which should always be used as a source of
symmetry information in preference to the above space-group names.
They are only intended as comments.
;

loop_
_space_group_symop_operation_xyz
'x, y, z'
'y, -x, -z'
'-y, x, -z'
'x+1/2, -y+1/2, -z+1/2'
'-x+1/2, y+1/2, -z+1/2'
'-x, -y, z'
'-y+1/2, -x+1/2, z+1/2'
'y+1/2, x+1/2, z+1/2'

loop_
_atom_site_label
_atom_site_type_symbol
_atom_site_fract_x
_atom_site_fract_y
_atom_site_fract_z
_atom_site_U_iso_or_equiv
_atom_site_adp_type
_atom_site_occupancy
_atom_site_site_symmetry_order
_atom_site_calc_flag
_atom_site_refinement_flags_posn
_atom_site_refinement_flags_adp
_atom_site_refinement_flags_occupancy
_atom_site_disorder_assembly
_atom_site_disorder_group
Ge2 Ge 0.43895(2) 0.05935(2) 0.81841(2) 0.01453(5) Uani 1 1 d . . . . .
Ge1A Ge 0.5994(6) 0.0748(6) 0.8516(3) 0.0123(3) Uani 0.1374(18) 1 d . . P A 1
Si1B Si 0.5918(2) 0.0730(3) 0.84676(13) 0.0123(3) Uani 0.8626(18) 1 d . . P A 2
Si3 Si 0.48646(3) 0.07158(3) 0.90530(2) 0.01209(9) Uani 1 1 d . . . . .
Si4 Si 0.70138(3) 0.22924(3) 0.82671(2) 0.01856(10) Uani 1 1 d . . . . .
Si5 Si 0.49697(3) 0.18865(3) 0.99596(2) 0.01577(10) Uani 1 1 d . . . . .
N1 N 0.65394(9) 0.13632(9) 0.81044(6) 0.0158(3) Uani 1 1 d . . . . .
N2 N 0.44529(9) 0.14364(9) 0.94555(5) 0.0140(3) Uani 1 1 d . . . . .
C1 C 0.67543(11) 0.09831(10) 0.76363(6) 0.0157(3) Uani 1 1 d . . . . .
C2 C 0.74437(11) 0.04650(11) 0.76117(7) 0.0194(4) Uani 1 1 d . . . . .
C3 C 0.76273(13) 0.00951(13) 0.71597(7) 0.0272(4) Uani 1 1 d . . . . .
H3 H 0.8089 -0.0255 0.7138 0.033 Uiso 1 1 calc R U . . .
C4 C 0.71591(14) 0.02240(13) 0.67472(8) 0.0321(5) Uani 1 1 d . . . . .
H4 H 0.7295 -0.0037 0.6444 0.038 Uiso 1 1 calc R U . . .
C5 C 0.64888(13) 0.07354(13) 0.67731(7) 0.0267(4) Uani 1 1 d . . . . .
H5 H 0.6173 0.0829 0.6484 0.032 Uiso 1 1 calc R U . . .
C6 C 0.62654(12) 0.11169(12) 0.72135(7) 0.0192(4) Uani 1 1 d . . . . .
C7 C 0.79933(12) 0.02908(12) 0.80519(7) 0.0249(4) Uani 1 1 d . . . . .
H7 H 0.7784 0.0616 0.8338 0.030 Uiso 1 1 calc R U . . .
C8 C 0.79721(14) -0.06111(13) 0.82003(9) 0.0372(5) Uani 1 1 d . . . . .
H8A H 0.8333 -0.0699 0.8485 0.056 Uiso 1 1 calc R U . . .
H8B H 0.7412 -0.0765 0.8289 0.056 Uiso 1 1 calc R U . . .
H8C H 0.8157 -0.0947 0.7922 0.056 Uiso 1 1 calc R U . . .
C9 C 0.88727(14) 0.05574(17) 0.79556(10) 0.0454(6) Uani 1 1 d . . . . .
H9A H 0.9208 0.0436 0.8247 0.068 Uiso 1 1 calc R U . . .
H9B H 0.9088 0.0262 0.7669 0.068 Uiso 1 1 calc R U . . .
H9C H 0.8886 0.1146 0.7890 0.068 Uiso 1 1 calc R U . . .
C10 C 0.55212(12) 0.16681(13) 0.72138(7) 0.0239(4) Uani 1 1 d . . . . .
H10 H 0.5354 0.1753 0.7566 0.029 Uiso 1 1 calc R U . . .
C11 C 0.57070(16) 0.25050(15) 0.69923(10) 0.0405(6) Uani 1 1 d . . . . .
H11A H 0.5212 0.2842 0.6999 0.061 Uiso 1 1 calc R U . . .
H11B H 0.6138 0.2772 0.7186 0.061 Uiso 1 1 calc R U . . .
H11C H 0.5891 0.2439 0.6650 0.061 Uiso 1 1 calc R U . . .
C12 C 0.47963(13) 0.12862(17) 0.69407(8) 0.0374(5) Uani 1 1 d . . . . .
H12A H 0.4331 0.1663 0.6950 0.056 Uiso 1 1 calc R U . . .
H12B H 0.4949 0.1181 0.6596 0.056 Uiso 1 1 calc R U . . .
H12C H 0.4645 0.0771 0.7101 0.056 Uiso 1 1 calc R U . . .
C13 C 0.76833(13) 0.26328(13) 0.77498(9) 0.0297(5) Uani 1 1 d . . . . .
H13A H 0.7948 0.3149 0.7839 0.045 Uiso 1 1 calc R U . . .
H13B H 0.8101 0.2217 0.7687 0.045 Uiso 1 1 calc R U . . .
H13C H 0.7353 0.2712 0.7451 0.045 Uiso 1 1 calc R U . . .
C14 C 0.76555(13) 0.21628(14) 0.88305(8) 0.0316(5) Uani 1 1 d . . . . .
H14A H 0.7913 0.2685 0.8915 0.047 Uiso 1 1 calc R U . . .
H14B H 0.7312 0.1982 0.9107 0.047 Uiso 1 1 calc R U . . .
H14C H 0.8079 0.1753 0.8767 0.047 Uiso 1 1 calc R U . . .
C15 C 0.62251(13) 0.30864(12) 0.83884(8) 0.0267(4) Uani 1 1 d . . . . .
H15A H 0.6493 0.3601 0.8479 0.040 Uiso 1 1 calc R U . . .
H15B H 0.5895 0.3169 0.8090 0.040 Uiso 1 1 calc R U . . .
H15C H 0.5872 0.2908 0.8661 0.040 Uiso 1 1 calc R U . . .
C16 C 0.36074(11) 0.16851(11) 0.93762(6) 0.0160(3) Uani 1 1 d . . . . .
C17 C 0.29766(11) 0.12315(12) 0.96028(7) 0.0198(4) Uani 1 1 d . . . . .
C18 C 0.21777(12) 0.15182(13) 0.95588(8) 0.0270(4) Uani 1 1 d . . . . .
H18 H 0.1749 0.1229 0.9718 0.032 Uiso 1 1 calc R U . . .
C19 C 0.19936(12) 0.22109(14) 0.92902(8) 0.0294(4) Uani 1 1 d . . . . .
H19 H 0.1445 0.2396 0.9267 0.035 Uiso 1 1 calc R U . . .
C20 C 0.26104(13) 0.26307(13) 0.90562(8) 0.0252(4) Uani 1 1 d . . . . .
H20 H 0.2479 0.3098 0.8863 0.030 Uiso 1 1 calc R U . . .
C21 C 0.34287(11) 0.23850(11) 0.90961(7) 0.0193(4) Uani 1 1 d . . . . .
C22 C 0.31342(12) 0.04487(12) 0.98842(7) 0.0228(4) Uani 1 1 d . . . . .
H22 H 0.3732 0.0328 0.9859 0.027 Uiso 1 1 calc R U . . .
C23 C 0.29276(15) 0.05242(14) 1.04343(8) 0.0333(5) Uani 1 1 d . . . . .
H23A H 0.3039 0.0004 1.0600 0.050 Uiso 1 1 calc R U . . .
H23B H 0.3263 0.0955 1.0583 0.050 Uiso 1 1 calc R U . . .
H23C H 0.2348 0.0662 1.0472 0.050 Uiso 1 1 calc R U . . .
C24 C 0.26781(14) -0.02692(13) 0.96537(8) 0.0311(5) Uani 1 1 d . . . . .
H24A H 0.2792 -0.0767 0.9844 0.047 Uiso 1 1 calc R U . . .
H24B H 0.2090 -0.0159 0.9658 0.047 Uiso 1 1 calc R U . . .
H24C H 0.2860 -0.0344 0.9311 0.047 Uiso 1 1 calc R U . . .
C25 C 0.40779(12) 0.28811(12) 0.88318(7) 0.0226(4) Uani 1 1 d . . . . .
H25 H 0.4615 0.2601 0.8882 0.027 Uiso 1 1 calc R U . . .
C26 C 0.39159(13) 0.29235(13) 0.82749(7) 0.0279(4) Uani 1 1 d . . . . .
H26A H 0.4345 0.3247 0.8115 0.042 Uiso 1 1 calc R U . . .
H26B H 0.3915 0.2370 0.8137 0.042 Uiso 1 1 calc R U . . .
H26C H 0.3384 0.3180 0.8216 0.042 Uiso 1 1 calc R U . . .
C27 C 0.41514(15) 0.37462(13) 0.90382(8) 0.0342(5) Uani 1 1 d . . . . .
H27A H 0.4577 0.4043 0.8857 0.051 Uiso 1 1 calc R U . . .
H27B H 0.3628 0.4030 0.9001 0.051 Uiso 1 1 calc R U . . .
H27C H 0.4297 0.3720 0.9390 0.051 Uiso 1 1 calc R U . . .
C28 C 0.42609(12) 0.25747(12) 1.03038(7) 0.0245(4) Uani 1 1 d . . . . .
H28A H 0.4551 0.2823 1.0583 0.037 Uiso 1 1 calc R U . . .
H28B H 0.4064 0.3005 1.0082 0.037 Uiso 1 1 calc R U . . .
H28C H 0.3796 0.2258 1.0427 0.037 Uiso 1 1 calc R U . . .
C29 C 0.53467(14) 0.10878(13) 1.03913(8) 0.0289(4) Uani 1 1 d . . . . .
H29A H 0.5632 0.1348 1.0669 0.043 Uiso 1 1 calc R U . . .
H29B H 0.4883 0.0771 1.0517 0.043 Uiso 1 1 calc R U . . .
H29C H 0.5724 0.0724 1.0216 0.043 Uiso 1 1 calc R U . . .
C30 C 0.58665(13) 0.24827(14) 0.97436(8) 0.0302(5) Uani 1 1 d . . . . .
H30A H 0.6144 0.2727 1.0029 0.045 Uiso 1 1 calc R U . . .
H30B H 0.6245 0.2120 0.9569 0.045 Uiso 1 1 calc R U . . .
H30C H 0.5683 0.2916 0.9519 0.045 Uiso 1 1 calc R U . . .

loop_
_atom_site_aniso_label
_atom_site_aniso_U_11
_atom_site_aniso_U_22
_atom_site_aniso_U_33
_atom_site_aniso_U_23
_atom_site_aniso_U_13
_atom_site_aniso_U_12
Ge2 0.01856(9) 0.01319(8) 0.01184(9) 0.00220(7) -0.00381(7) -0.00283(7)
Ge1A 0.0150(7) 0.0127(3) 0.0093(7) -0.0018(4) 0.0008(5) -0.0031(4)
Si1B 0.0150(7) 0.0127(3) 0.0093(7) -0.0018(4) 0.0008(5) -0.0031(4)
Si3 0.0129(2) 0.0135(2) 0.00995(19) -0.00085(16) 0.00034(16) -0.00051(17)
Si4 0.0186(2) 0.0159(2) 0.0212(2) -0.00425(19) 0.0034(2) -0.00449(18)
Si5 0.0171(2) 0.0184(2) 0.0118(2) -0.00290(18) -0.00104(18) 0.00155(19)
N1 0.0168(7) 0.0167(7) 0.0140(7) -0.0022(6) 0.0013(6) -0.0026(6)
N2 0.0135(7) 0.0170(7) 0.0117(6) -0.0017(5) 0.0000(5) 0.0024(6)
C1 0.0186(8) 0.0151(8) 0.0135(8) -0.0016(6) 0.0038(6) -0.0047(7)
C2 0.0208(8) 0.0157(8) 0.0216(9) -0.0006(7) 0.0050(7) -0.0034(7)
C3 0.0303(10) 0.0226(9) 0.0288(10) -0.0037(8) 0.0134(8) -0.0006(8)
C4 0.0420(12) 0.0345(11) 0.0197(9) -0.0083(8) 0.0135(9) -0.0079(9)
C5 0.0321(10) 0.0351(11) 0.0129(8) -0.0008(8) 0.0021(8) -0.0089(9)
C6 0.0215(9) 0.0218(9) 0.0144(8) 0.0025(7) 0.0036(7) -0.0071(8)
C7 0.0218(9) 0.0228(9) 0.0302(10) 0.0009(8) 0.0008(8) 0.0038(8)
C8 0.0324(11) 0.0275(10) 0.0518(14) 0.0113(11) -0.0021(10) 0.0053(9)
C9 0.0254(11) 0.0493(15) 0.0615(16) 0.0155(13) -0.0078(11) -0.0029(11)
C10 0.0226(9) 0.0317(10) 0.0175(9) 0.0086(7) 0.0013(7) 0.0000(8)
C11 0.0357(12) 0.0382(12) 0.0476(13) 0.0220(11) 0.0073(11) 0.0030(10)
C12 0.0261(11) 0.0661(16) 0.0201(10) 0.0039(10) -0.0033(8) -0.0053(11)
C13 0.0280(10) 0.0239(10) 0.0372(13) -0.0024(9) 0.0127(9) -0.0072(9)
C14 0.0283(10) 0.0328(11) 0.0337(11) -0.0135(9) -0.0067(9) -0.0031(9)
C15 0.0280(10) 0.0177(9) 0.0344(11) -0.0036(8) 0.0082(8) -0.0006(8)
C16 0.0144(8) 0.0198(8) 0.0138(8) -0.0053(7) -0.0008(7) 0.0022(6)
C17 0.0175(8) 0.0239(9) 0.0180(8) -0.0039(7) 0.0025(7) 0.0011(7)
C18 0.0171(9) 0.0339(11) 0.0301(10) -0.0042(9) 0.0056(8) 0.0016(8)
C19 0.0169(9) 0.0395(12) 0.0319(10) -0.0051(9) -0.0010(8) 0.0115(8)
C20 0.0229(10) 0.0270(10) 0.0255(10) -0.0020(8) -0.0032(8) 0.0091(8)
C21 0.0189(9) 0.0230(9) 0.0161(8) -0.0028(7) -0.0017(7) 0.0031(7)
C22 0.0204(9) 0.0230(9) 0.0250(9) -0.0005(7) 0.0070(7) -0.0007(7)
C23 0.0461(13) 0.0291(11) 0.0246(10) -0.0003(9) 0.0087(9) -0.0008(10)
C24 0.0337(11) 0.0277(10) 0.0319(11) -0.0030(9) 0.0077(9) -0.0069(9)
C25 0.0223(9) 0.0239(9) 0.0217(9) 0.0057(7) -0.0036(7) 0.0034(8)
C26 0.0323(11) 0.0294(10) 0.0219(10) 0.0070(8) -0.0020(8) 0.0068(8)
C27 0.0429(13) 0.0275(10) 0.0322(11) 0.0017(9) -0.0045(10) -0.0056(9)
C28 0.0283(10) 0.0257(9) 0.0195(9) -0.0086(7) 0.0001(8) 0.0046(8)
C29 0.0407(12) 0.0260(10) 0.0199(9) -0.0039(8) -0.0097(8) 0.0089(9)
C30 0.0275(10) 0.0407(12) 0.0224(10) -0.0070(9) -0.0018(8) -0.0109(9)

loop_
_atom_type_symbol
_atom_type_description
_atom_type_scat_dispersion_real
_atom_type_scat_dispersion_imag
_atom_type_scat_source
C C 0.0033 0.0016 'International Tables Vol C Tables 4.2.6.8 and 6.1.1.4'
H H 0.0000 0.0000 'International Tables Vol C Tables 4.2.6.8 and 6.1.1.4'
N N 0.0061 0.0033 'International Tables Vol C Tables 4.2.6.8 and 6.1.1.4'
Si Si 0.0817 0.0704 'International Tables Vol C Tables 4.2.6.8 and 6.1.1.4'
Ge Ge 0.1547 1.8001 'International Tables Vol C Tables 4.2.6.8 and 6.1.1.4'

loop_
_geom_angle_atom_site_label_1
_geom_angle_atom_site_label_2
_geom_angle_atom_site_label_3
_geom_angle
_geom_angle_site_symmetry_1
_geom_angle_site_symmetry_3
_geom_angle_publ_flag
Si1B Ge2 Si3 80.38(9) 6_655 . ?
Ge1A Ge2 Si3 78.8(2) 6_655 . ?
Si1B Ge2 Si1B 100.78(14) 6_655 . ?
Si3 Ge2 Si1B 54.45(8) . . ?
Ge1A Ge2 Ge1A 101.8(3) 6_655 . ?
Si3 Ge2 Ge1A 52.6(2) . . ?
Si1B Ge2 Ge2 60.77(9) 6_655 6_655 ?
Ge1A Ge2 Ge2 63.9(2) 6_655 6_655 ?
Si3 Ge2 Ge2 80.306(11) . 6_655 ?
Si1B Ge2 Ge2 51.40(9) . 6_655 ?
Ge1A Ge2 Ge2 52.2(2) . 6_655 ?
N1 Ge1A Si3 144.0(6) . . ?
N1 Ge1A Ge2 114.4(5) . 6_655 ?
Si3 Ge1A Ge2 90.3(3) . 6_655 ?
N1 Ge1A Ge2 109.2(4) . . ?
Si3 Ge1A Ge2 57.0(2) . . ?
Ge2 Ge1A Ge2 63.9(2) 6_655 . ?
N1 Si1B Si3 144.3(2) . . ?
N1 Si1B Ge2 119.1(2) . 6_655 ?
Si3 Si1B Ge2 93.07(14) . 6_655 ?
N1 Si1B Ge2 116.06(17) . . ?
Si3 Si1B Ge2 59.64(9) . . ?
Ge2 Si1B Ge2 67.83(8) 6_655 . ?
N2 Si3 Si1B 134.53(11) . . ?
N2 Si3 Ge1A 132.5(3) . . ?
N2 Si3 Si3 137.55(5) . 6_655 ?
Si1B Si3 Si3 82.68(11) . 6_655 ?
Ge1A Si3 Si3 82.9(3) . 6_655 ?
N2 Si3 Ge2 121.67(5) . . ?
Si1B Si3 Ge2 65.91(7) . . ?
Ge1A Si3 Ge2 70.4(2) . . ?
Si3 Si3 Ge2 88.799(13) 6_655 . ?
N1 Si4 C15 109.93(8) . . ?
N1 Si4 C13 109.26(9) . . ?
C15 Si4 C13 109.36(10) . . ?
N1 Si4 C14 110.74(9) . . ?
C15 Si4 C14 109.06(10) . . ?
C13 Si4 C14 108.46(11) . . ?
N2 Si5 C30 110.81(8) . . ?
N2 Si5 C29 110.52(8) . . ?
C30 Si5 C29 107.75(11) . . ?
N2 Si5 C28 109.82(8) . . ?
C30 Si5 C28 109.33(10) . . ?
C29 Si5 C28 108.55(10) . . ?
C1 N1 Ge1A 115.6(3) . . ?
C1 N1 Si1B 112.02(17) . . ?
C1 N1 Si4 118.67(12) . . ?
Ge1A N1 Si4 124.3(3) . . ?
Si1B N1 Si4 128.74(15) . . ?
C16 N2 Si3 117.68(11) . . ?
C16 N2 Si5 116.85(11) . . ?
Si3 N2 Si5 125.46(8) . . ?
C6 C1 C2 120.49(16) . . ?
C6 C1 N1 120.09(16) . . ?
C2 C1 N1 119.40(16) . . ?
C3 C2 C1 118.24(18) . . ?
C3 C2 C7 118.47(17) . . ?
C1 C2 C7 123.29(16) . . ?
C4 C3 C2 121.7(2) . . ?
C4 C3 H3 119.2 . . ?
C2 C3 H3 119.2 . . ?
C3 C4 C5 119.75(18) . . ?
C3 C4 H4 120.1 . . ?
C5 C4 H4 120.1 . . ?
C4 C5 C6 121.55(19) . . ?
C4 C5 H5 119.2 . . ?
C6 C5 H5 119.2 . . ?
C5 C6 C1 118.26(17) . . ?
C5 C6 C10 118.56(18) . . ?
C1 C6 C10 123.17(17) . . ?
C2 C7 C9 111.79(17) . . ?
C2 C7 C8 111.91(17) . . ?
C9 C7 C8 109.99(18) . . ?
C2 C7 H7 107.6 . . ?
C9 C7 H7 107.6 . . ?
C8 C7 H7 107.6 . . ?
C7 C8 H8A 109.5 . . ?
C7 C8 H8B 109.5 . . ?
H8A C8 H8B 109.5 . . ?
C7 C8 H8C 109.5 . . ?
H8A C8 H8C 109.5 . . ?
H8B C8 H8C 109.5 . . ?
C7 C9 H9A 109.5 . . ?
C7 C9 H9B 109.5 . . ?
H9A C9 H9B 109.5 . . ?
C7 C9 H9C 109.5 . . ?
H9A C9 H9C 109.5 . . ?
H9B C9 H9C 109.5 . . ?
C6 C10 C11 111.96(17) . . ?
C6 C10 C12 112.31(18) . . ?
C11 C10 C12 109.37(18) . . ?
C6 C10 H10 107.7 . . ?
C11 C10 H10 107.7 . . ?
C12 C10 H10 107.7 . . ?
C10 C11 H11A 109.5 . . ?
C10 C11 H11B 109.5 . . ?
H11A C11 H11B 109.5 . . ?
C10 C11 H11C 109.5 . . ?
H11A C11 H11C 109.5 . . ?
H11B C11 H11C 109.5 . . ?
C10 C12 H12A 109.5 . . ?
C10 C12 H12B 109.5 . . ?
H12A C12 H12B 109.5 . . ?
C10 C12 H12C 109.5 . . ?
H12A C12 H12C 109.5 . . ?
H12B C12 H12C 109.5 . . ?
Si4 C13 H13A 109.5 . . ?
Si4 C13 H13B 109.5 . . ?
H13A C13 H13B 109.5 . . ?
Si4 C13 H13C 109.5 . . ?
H13A C13 H13C 109.5 . . ?
H13B C13 H13C 109.5 . . ?
Si4 C14 H14A 109.5 . . ?
Si4 C14 H14B 109.5 . . ?
H14A C14 H14B 109.5 . . ?
Si4 C14 H14C 109.5 . . ?
H14A C14 H14C 109.5 . . ?
H14B C14 H14C 109.5 . . ?
Si4 C15 H15A 109.5 . . ?
Si4 C15 H15B 109.5 . . ?
H15A C15 H15B 109.5 . . ?
Si4 C15 H15C 109.5 . . ?
H15A C15 H15C 109.5 . . ?
H15B C15 H15C 109.5 . . ?
C21 C16 C17 120.72(16) . . ?
C21 C16 N2 120.31(16) . . ?
C17 C16 N2 118.91(15) . . ?
C18 C17 C16 118.15(18) . . ?
C18 C17 C22 119.21(17) . . ?
C16 C17 C22 122.64(16) . . ?
C19 C18 C17 121.76(19) . . ?
C19 C18 H18 119.1 . . ?
C17 C18 H18 119.1 . . ?
C20 C19 C18 119.49(18) . . ?
C20 C19 H19 120.3 . . ?
C18 C19 H19 120.3 . . ?
C19 C20 C21 121.50(19) . . ?
C19 C20 H20 119.3 . . ?
C21 C20 H20 119.3 . . ?
C20 C21 C16 118.32(18) . . ?
C20 C21 C25 118.65(17) . . ?
C16 C21 C25 123.03(16) . . ?
C17 C22 C24 111.33(16) . . ?
C17 C22 C23 112.51(16) . . ?
C24 C22 C23 110.56(17) . . ?
C17 C22 H22 107.4 . . ?
C24 C22 H22 107.4 . . ?
C23 C22 H22 107.4 . . ?
C22 C23 H23A 109.5 . . ?
C22 C23 H23B 109.5 . . ?
H23A C23 H23B 109.5 . . ?
C22 C23 H23C 109.5 . . ?
H23A C23 H23C 109.5 . . ?
H23B C23 H23C 109.5 . . ?
C22 C24 H24A 109.5 . . ?
C22 C24 H24B 109.5 . . ?
H24A C24 H24B 109.5 . . ?
C22 C24 H24C 109.5 . . ?
H24A C24 H24C 109.5 . . ?
H24B C24 H24C 109.5 . . ?
C21 C25 C27 112.31(17) . . ?
C21 C25 C26 111.50(16) . . ?
C27 C25 C26 109.34(17) . . ?
C21 C25 H25 107.8 . . ?
C27 C25 H25 107.8 . . ?
C26 C25 H25 107.8 . . ?
C25 C26 H26A 109.5 . . ?
C25 C26 H26B 109.5 . . ?
H26A C26 H26B 109.5 . . ?
C25 C26 H26C 109.5 . . ?
H26A C26 H26C 109.5 . . ?
H26B C26 H26C 109.5 . . ?
C25 C27 H27A 109.5 . . ?
C25 C27 H27B 109.5 . . ?
H27A C27 H27B 109.5 . . ?
C25 C27 H27C 109.5 . . ?
H27A C27 H27C 109.5 . . ?
H27B C27 H27C 109.5 . . ?
Si5 C28 H28A 109.5 . . ?
Si5 C28 H28B 109.5 . . ?
H28A C28 H28B 109.5 . . ?
Si5 C28 H28C 109.5 . . ?
H28A C28 H28C 109.5 . . ?
H28B C28 H28C 109.5 . . ?
Si5 C29 H29A 109.5 . . ?
Si5 C29 H29B 109.5 . . ?
H29A C29 H29B 109.5 . . ?
Si5 C29 H29C 109.5 . . ?
H29A C29 H29C 109.5 . . ?
H29B C29 H29C 109.5 . . ?
Si5 C30 H30A 109.5 . . ?
Si5 C30 H30B 109.5 . . ?
H30A C30 H30B 109.5 . . ?
Si5 C30 H30C 109.5 . . ?
H30A C30 H30C 109.5 . . ?
H30B C30 H30C 109.5 . . ?

loop_
_geom_bond_atom_site_label_1
_geom_bond_atom_site_label_2
_geom_bond_distance
_geom_bond_site_symmetry_2
_geom_bond_publ_flag
Ge2 Si1B 2.352(4) 6_655 ?
Ge2 Ge1A 2.453(10) 6_655 ?
Ge2 Si3 2.4823(5) . ?
Ge2 Si1B 2.626(3) . ?
Ge2 Ge1A 2.786(9) . ?
Ge2 Ge2 2.7868(4) 6_655 ?
Ge1A N1 1.747(10) . ?
Ge1A Si3 2.350(10) . ?
Ge1A Ge2 2.453(10) 6_655 ?
Si1B N1 1.753(4) . ?
Si1B Si3 2.341(4) . ?
Si1B Ge2 2.352(4) 6_655 ?
Si3 N2 1.7402(14) . ?
Si3 Si3 2.3843(9) 6_655 ?
Si4 N1 1.7631(16) . ?
Si4 C15 1.861(2) . ?
Si4 C13 1.862(2) . ?
Si4 C14 1.862(2) . ?
Si5 N2 1.7649(14) . ?
Si5 C30 1.857(2) . ?
Si5 C29 1.858(2) . ?
Si5 C28 1.8654(19) . ?
N1 C1 1.453(2) . ?
N2 C16 1.458(2) . ?
C1 C6 1.412(3) . ?
C1 C2 1.413(3) . ?
C2 C3 1.396(3) . ?
C2 C7 1.519(3) . ?
C3 C4 1.369(3) . ?
C3 H3 0.9500 . ?
C4 C5 1.382(3) . ?
C4 H4 0.9500 . ?
C5 C6 1.393(3) . ?
C5 H5 0.9500 . ?
C6 C10 1.516(3) . ?
C7 C9 1.526(3) . ?
C7 C8 1.530(3) . ?
C7 H7 1.0000 . ?
C8 H8A 0.9800 . ?
C8 H8B 0.9800 . ?
C8 H8C 0.9800 . ?
C9 H9A 0.9800 . ?
C9 H9B 0.9800 . ?
C9 H9C 0.9800 . ?
C10 C11 1.525(3) . ?
C10 C12 1.531(3) . ?
C10 H10 1.0000 . ?
C11 H11A 0.9800 . ?
C11 H11B 0.9800 . ?
C11 H11C 0.9800 . ?
C12 H12A 0.9800 . ?
C12 H12B 0.9800 . ?
C12 H12C 0.9800 . ?
C13 H13A 0.9800 . ?
C13 H13B 0.9800 . ?
C13 H13C 0.9800 . ?
C14 H14A 0.9800 . ?
C14 H14B 0.9800 . ?
C14 H14C 0.9800 . ?
C15 H15A 0.9800 . ?
C15 H15B 0.9800 . ?
C15 H15C 0.9800 . ?
C16 C21 1.404(3) . ?
C16 C17 1.411(3) . ?
C17 C18 1.394(3) . ?
C17 C22 1.512(3) . ?
C18 C19 1.380(3) . ?
C18 H18 0.9500 . ?
C19 C20 1.375(3) . ?
C19 H19 0.9500 . ?
C20 C21 1.402(3) . ?
C20 H20 0.9500 . ?
C21 C25 1.516(3) . ?
C22 C24 1.525(3) . ?
C22 C23 1.530(3) . ?
C22 H22 1.0000 . ?
C23 H23A 0.9800 . ?
C23 H23B 0.9800 . ?
C23 H23C 0.9800 . ?
C24 H24A 0.9800 . ?
C24 H24B 0.9800 . ?
C24 H24C 0.9800 . ?
C25 C27 1.526(3) . ?
C25 C26 1.530(3) . ?
C25 H25 1.0000 . ?
C26 H26A 0.9800 . ?
C26 H26B 0.9800 . ?
C26 H26C 0.9800 . ?
C27 H27A 0.9800 . ?
C27 H27B 0.9800 . ?
C27 H27C 0.9800 . ?
C28 H28A 0.9800 . ?
C28 H28B 0.9800 . ?
C28 H28C 0.9800 . ?
C29 H29A 0.9800 . ?
C29 H29B 0.9800 . ?
C29 H29C 0.9800 . ?
C30 H30A 0.9800 . ?
C30 H30B 0.9800 . ?
C30 H30C 0.9800 . ?

loop_
_geom_torsion_atom_site_label_1
_geom_torsion_atom_site_label_2
_geom_torsion_atom_site_label_3
_geom_torsion_atom_site_label_4
_geom_torsion
_geom_torsion_site_symmetry_1
_geom_torsion_site_symmetry_2
_geom_torsion_site_symmetry_3
_geom_torsion_site_symmetry_4
_geom_torsion_publ_flag
Si3 Ge1A N1 C1 -134.0(6) . . . . ?
Ge2 Ge1A N1 C1 -4.8(6) 6_655 . . . ?
Ge2 Ge1A N1 C1 -74.1(4) . . . . ?
Si3 Ge1A N1 Si4 59.9(8) . . . . ?
Ge2 Ge1A N1 Si4 -170.86(19) 6_655 . . . ?
Ge2 Ge1A N1 Si4 119.9(3) . . . . ?
Si3 Si1B N1 C1 -147.9(2) . . . . ?
Ge2 Si1B N1 C1 3.6(3) 6_655 . . . ?
Ge2 Si1B N1 C1 -74.4(2) . . . . ?
Si3 Si1B N1 Si4 41.0(4) . . . . ?
Ge2 Si1B N1 Si4 -167.53(10) 6_655 . . . ?
Ge2 Si1B N1 Si4 114.50(16) . . . . ?
C15 Si4 N1 C1 123.62(14) . . . . ?
C13 Si4 N1 C1 3.60(16) . . . . ?
C14 Si4 N1 C1 -115.80(14) . . . . ?
C15 Si4 N1 Ge1A -70.7(4) . . . . ?
C13 Si4 N1 Ge1A 169.3(4) . . . . ?
C14 Si4 N1 Ge1A 49.9(4) . . . . ?
C15 Si4 N1 Si1B -65.7(2) . . . . ?
C13 Si4 N1 Si1B 174.2(2) . . . . ?
C14 Si4 N1 Si1B 54.8(2) . . . . ?
Si1B Si3 N2 C16 115.44(16) . . . . ?
Ge1A Si3 N2 C16 120.9(3) . . . . ?
Si3 Si3 N2 C16 -100.40(13) 6_655 . . . ?
Ge2 Si3 N2 C16 29.23(14) . . . . ?
Si1B Si3 N2 Si5 -65.38(17) . . . . ?
Ge1A Si3 N2 Si5 -59.9(3) . . . . ?
Si3 Si3 N2 Si5 78.78(12) 6_655 . . . ?
Ge2 Si3 N2 Si5 -151.60(7) . . . . ?
C30 Si5 N2 C16 -118.40(14) . . . . ?
C29 Si5 N2 C16 122.23(14) . . . . ?
C28 Si5 N2 C16 2.49(15) . . . . ?
C30 Si5 N2 Si3 62.42(13) . . . . ?
C29 Si5 N2 Si3 -56.96(13) . . . . ?
C28 Si5 N2 Si3 -176.69(10) . . . . ?
Ge1A N1 C1 C6 97.3(4) . . . . ?
Si1B N1 C1 C6 92.0(2) . . . . ?
Si4 N1 C1 C6 -95.83(18) . . . . ?
Ge1A N1 C1 C2 -81.2(4) . . . . ?
Si1B N1 C1 C2 -86.5(2) . . . . ?
Si4 N1 C1 C2 85.66(18) . . . . ?
C6 C1 C2 C3 0.3(3) . . . . ?
N1 C1 C2 C3 178.78(16) . . . . ?
C6 C1 C2 C7 -179.70(17) . . . . ?
N1 C1 C2 C7 -1.2(3) . . . . ?
C1 C2 C3 C4 0.0(3) . . . . ?
C7 C2 C3 C4 180.00(18) . . . . ?
C2 C3 C4 C5 0.4(3) . . . . ?
C3 C4 C5 C6 -1.1(3) . . . . ?
C4 C5 C6 C1 1.4(3) . . . . ?
C4 C5 C6 C10 -179.85(19) . . . . ?
C2 C1 C6 C5 -1.0(3) . . . . ?
N1 C1 C6 C5 -179.44(16) . . . . ?
C2 C1 C6 C10 -179.66(17) . . . . ?
N1 C1 C6 C10 1.8(3) . . . . ?
C3 C2 C7 C9 60.2(2) . . . . ?
C1 C2 C7 C9 -119.8(2) . . . . ?
C3 C2 C7 C8 -63.7(2) . . . . ?
C1 C2 C7 C8 116.3(2) . . . . ?
C5 C6 C10 C11 -78.4(2) . . . . ?
C1 C6 C10 C11 100.3(2) . . . . ?
C5 C6 C10 C12 45.1(2) . . . . ?
C1 C6 C10 C12 -136.16(19) . . . . ?
Si3 N2 C16 C21 -94.64(17) . . . . ?
Si5 N2 C16 C21 86.11(17) . . . . ?
Si3 N2 C16 C17 88.04(17) . . . . ?
Si5 N2 C16 C17 -91.21(17) . . . . ?
C21 C16 C17 C18 -2.8(3) . . . . ?
N2 C16 C17 C18 174.52(16) . . . . ?
C21 C16 C17 C22 176.56(17) . . . . ?
N2 C16 C17 C22 -6.1(3) . . . . ?
C16 C17 C18 C19 2.0(3) . . . . ?
C22 C17 C18 C19 -177.41(19) . . . . ?
C17 C18 C19 C20 0.4(3) . . . . ?
C18 C19 C20 C21 -1.9(3) . . . . ?
C19 C20 C21 C16 1.1(3) . . . . ?
C19 C20 C21 C25 -179.47(19) . . . . ?
C17 C16 C21 C20 1.3(3) . . . . ?
N2 C16 C21 C20 -175.94(16) . . . . ?
C17 C16 C21 C25 -178.11(17) . . . . ?
N2 C16 C21 C25 4.6(3) . . . . ?
C18 C17 C22 C24 59.6(2) . . . . ?
C16 C17 C22 C24 -119.78(19) . . . . ?
C18 C17 C22 C23 -65.2(2) . . . . ?
C16 C17 C22 C23 115.5(2) . . . . ?
C20 C21 C25 C27 64.9(2) . . . . ?
C16 C21 C25 C27 -115.7(2) . . . . ?
C20 C21 C25 C26 -58.2(2) . . . . ?
C16 C21 C25 C26 121.19(19) . . . . ?
